data_1508159
loop_
_publ_author_name
'Bolton, Onas'
'Lee, Kangwon'
'Kim, Hyong-Jun'
'Lin, Kevin Y.'
'Kim, Jinsang'

_publ_section_title
;
 Activating efficient phosphorescence from purely organic materials by
 crystal design.
;
_journal_issue 3
_journal_name_full 'Nature chemistry'
_journal_page_first 205
_journal_page_last 210
_journal_paper_doi 10.1038/nchem.984
_journal_volume 3
_journal_year 2011
_chemical_formula_moiety 'C18 H28 Br2 O2'
_chemical_formula_sum 'C18 H28 Br2 O2'
_chemical_formula_weight 436.22
_chemical_melting_point ?
_chemical_name_common ?
_chemical_name_systematic 2,5-dihexyloxy-1,4-dibromobenzene
_space_group_IT_number 2
_symmetry_cell_setting triclinic
_symmetry_space_group_name_Hall '-P 1'
_symmetry_space_group_name_H-M 'P -1'
_atom_sites_solution_hydrogens geom
_atom_sites_solution_primary direct
_atom_sites_solution_secondary difmap
_audit_creation_method SHELXL-97
_cell_angle_alpha 108.27(3)
_cell_angle_beta 106.91(3)
_cell_angle_gamma 96.94(2)
_cell_formula_units_Z 1
_cell_length_a 6.8032(10)
_cell_length_b 8.117(3)
_cell_length_c 9.659(3)
_cell_measurement_temperature 108(2)
_cell_volume 471.2(3)
_computing_cell_refinement 'Bruker SAINT'
_computing_data_collection 'Bruker SMART-1K'
_computing_data_reduction 'Bruker SAINT'
_computing_molecular_graphics 'Bruker SHELXTL'
_computing_publication_material 'Bruker SHELXTL'
_computing_structure_refinement 'Bruker SHELXTL'
_computing_structure_solution 'Bruker SHELXTL'
_diffrn_ambient_temperature 108(2)
_diffrn_measured_fraction_theta_full 0.997
_diffrn_measured_fraction_theta_max 0.997
_diffrn_measurement_device_type 'CCD area detector'
_diffrn_measurement_method 'phi and omega scans'
_diffrn_radiation_monochromator graphite
_diffrn_radiation_source 'fine-focus sealed tube'
_diffrn_radiation_type MoK\a
_diffrn_radiation_wavelength 0.71073
_diffrn_reflns_av_R_equivalents 0.0319
_diffrn_reflns_av_sigmaI/netI 0.0179
_diffrn_reflns_limit_h_max 9
_diffrn_reflns_limit_h_min -9
_diffrn_reflns_limit_k_max 10
_diffrn_reflns_limit_k_min -10
_diffrn_reflns_limit_l_max 12
_diffrn_reflns_limit_l_min -12
_diffrn_reflns_number 15030
_diffrn_reflns_theta_full 28.32
_diffrn_reflns_theta_max 28.32
_diffrn_reflns_theta_min 2.37
_exptl_absorpt_coefficient_mu 4.306
_exptl_absorpt_correction_T_max 0.7822
_exptl_absorpt_correction_T_min 0.1997
_exptl_absorpt_correction_type multi-scan
_exptl_absorpt_process_details
;

  Blessing, R. Acta Cryst. (1995) A51 33-38.

  Sheldrick, G.  SADABS (Version 2.10) Bruker/Siemens area

  detector absorption and other corrections, University of

  Gottingen, Germany 2003.

;
_exptl_crystal_colour colorless
_exptl_crystal_density_diffrn 1.537
_exptl_crystal_density_method 'not measured'
_exptl_crystal_description plate
_exptl_crystal_F_000 222
_exptl_crystal_size_max 0.40
_exptl_crystal_size_mid 0.36
_exptl_crystal_size_min 0.06
_refine_diff_density_max 0.876
_refine_diff_density_min -0.459
_refine_diff_density_rms 0.077
_refine_ls_extinction_method none
_refine_ls_goodness_of_fit_ref 1.129
_refine_ls_hydrogen_treatment constr
_refine_ls_matrix_type full
_refine_ls_number_parameters 101
_refine_ls_number_reflns 2332
_refine_ls_number_restraints 0
_refine_ls_restrained_S_all 1.129
_refine_ls_R_factor_all 0.0213
_refine_ls_R_factor_gt 0.0190
_refine_ls_shift/su_max 0.001
_refine_ls_shift/su_mean 0.000
_refine_ls_structure_factor_coef Fsqd
_refine_ls_weighting_details 'calc w=1/[\s^2^(Fo^2^)+(0.0302P)^2^+0.1016P] where P=(Fo^2^+2Fc^2^)/3'
_refine_ls_weighting_scheme calc
_refine_ls_wR_factor_gt 0.0497
_refine_ls_wR_factor_ref 0.0506
_reflns_number_gt 2189
_reflns_number_total 2332
_reflns_threshold_expression >2sigma(I)
_cod_data_source_file nchem.984-s4.cif
_cod_data_source_block Br6
_cod_depositor_comments
;
The following automatic conversions were performed:

'_chemical_melting_point' value '-' was changed to '?' - the value is
undefined or not given.

'_symmetry_cell_setting' value 'Triclinic'
changed to 'triclinic' according to
/home/saulius/struct/CIF-dictionaries/cif_core.dic dictionary named
'cif_core.dic' version 2.4.1 from 2010-06-29.

Automatic conversion script
Id: cif_fix_values 1891 2012-01-12 08:04:46Z andrius 
;
_cod_original_sg_symbol_H-M P-1
_cod_database_code 1508159

loop_
_symmetry_equiv_pos_as_xyz
'x, y, z'
'-x, -y, -z'

loop_
_atom_site_label
_atom_site_type_symbol
_atom_site_fract_x
_atom_site_fract_y
_atom_site_fract_z
_atom_site_U_iso_or_equiv
_atom_site_adp_type
_atom_site_occupancy
_atom_site_symmetry_multiplicity
_atom_site_calc_flag
_atom_site_refinement_flags
O1 O 0.12738(16) -0.18952(15) 0.99380(12) 0.0201(2) Uani 1 1 d .
Br1 Br 0.57107(2) 0.008756(19) 0.682833(15) 0.01868(6) Uani 1 1 d .
C1 C 0.5291(2) 0.00579(19) 0.86675(16) 0.0150(3) Uani 1 1 d .
C2 C 0.3384(2) -0.09089(19) 0.85650(17) 0.0168(3) Uani 1 1 d .
H2 H 0.2302 -0.1520 0.7579 0.020 Uiso 1 1 calc R
C3 C 0.3065(2) -0.09791(19) 0.99041(17) 0.0162(3) Uani 1 1 d .
C4 C -0.0467(2) -0.2754(2) 0.84853(17) 0.0182(3) Uani 1 1 d .
H4A H -0.0033 -0.3627 0.7724 0.022 Uiso 1 1 calc R
H4B H -0.0940 -0.1859 0.8048 0.022 Uiso 1 1 calc R
C5 C -0.2242(2) -0.3696(2) 0.88215(18) 0.0189(3) Uani 1 1 d .
H5A H -0.2661 -0.2808 0.9582 0.023 Uiso 1 1 calc R
H5B H -0.1733 -0.4558 0.9289 0.023 Uiso 1 1 calc R
C6 C -0.4162(2) -0.4681(2) 0.73380(18) 0.0188(3) Uani 1 1 d .
H6A H -0.4631 -0.3823 0.6851 0.023 Uiso 1 1 calc R
H6B H -0.3749 -0.5594 0.6593 0.023 Uiso 1 1 calc R
C7 C -0.5999(2) -0.5584(2) 0.76539(18) 0.0184(3) Uani 1 1 d .
H7A H -0.5526 -0.6440 0.8142 0.022 Uiso 1 1 calc R
H7B H -0.6407 -0.4669 0.8402 0.022 Uiso 1 1 calc R
C8 C -0.7929(2) -0.6570(2) 0.61848(19) 0.0227(3) Uani 1 1 d .
H8A H -0.8494 -0.5696 0.5757 0.027 Uiso 1 1 calc R
H8B H -0.7492 -0.7399 0.5395 0.027 Uiso 1 1 calc R
C9 C -0.9673(3) -0.7625(2) 0.6482(2) 0.0279(4) Uani 1 1 d .
H9A H -0.9154 -0.8551 0.6835 0.042 Uiso 1 1 calc R
H9B H -1.0899 -0.8183 0.5518 0.042 Uiso 1 1 calc R
H9C H -1.0085 -0.6818 0.7284 0.042 Uiso 1 1 calc R

loop_
_atom_site_aniso_label
_atom_site_aniso_U_11
_atom_site_aniso_U_22
_atom_site_aniso_U_33
_atom_site_aniso_U_23
_atom_site_aniso_U_13
_atom_site_aniso_U_12
O1 0.0123(5) 0.0268(5) 0.0154(5) 0.0065(4) 0.0018(4) -0.0052(4)
Br1 0.01678(8) 0.02424(9) 0.01395(8) 0.00723(6) 0.00508(6) 0.00113(6)
C1 0.0156(6) 0.0175(6) 0.0121(6) 0.0056(5) 0.0053(5) 0.0023(5)
C2 0.0143(6) 0.0162(6) 0.0147(7) 0.0032(5) 0.0017(5) 0.0003(5)
C3 0.0135(6) 0.0159(6) 0.0177(7) 0.0056(5) 0.0047(5) 0.0012(5)
C4 0.0118(6) 0.0216(7) 0.0151(7) 0.0041(6) 0.0011(5) -0.0020(5)
C5 0.0135(6) 0.0206(7) 0.0186(7) 0.0053(6) 0.0040(5) -0.0016(5)
C6 0.0135(6) 0.0207(7) 0.0179(7) 0.0051(6) 0.0036(5) -0.0008(5)
C7 0.0138(6) 0.0186(7) 0.0185(7) 0.0039(6) 0.0042(5) -0.0003(5)
C8 0.0153(7) 0.0255(8) 0.0209(8) 0.0045(6) 0.0038(6) -0.0012(6)
C9 0.0162(7) 0.0284(8) 0.0294(9) 0.0044(7) 0.0048(6) -0.0049(6)

loop_
_atom_type_symbol
_atom_type_description
_atom_type_scat_dispersion_real
_atom_type_scat_dispersion_imag
_atom_type_scat_source
C C 0.0033 0.0016 'International Tables Vol C Tables 4.2.6.8 and 6.1.1.4'
H H 0.0000 0.0000 'International Tables Vol C Tables 4.2.6.8 and 6.1.1.4'
O O 0.0106 0.0060 'International Tables Vol C Tables 4.2.6.8 and 6.1.1.4'
Br Br -0.2901 2.4595 'International Tables Vol C Tables 4.2.6.8 and 6.1.1.4'

loop_
_geom_angle_atom_site_label_1
_geom_angle_atom_site_label_2
_geom_angle_atom_site_label_3
_geom_angle
_geom_angle_site_symmetry_1
_geom_angle_site_symmetry_3
C3 O1 C4 117.28(12) . .
C2 C1 C3 122.02(13) . 2_657
C2 C1 Br1 119.19(11) . .
C3 C1 Br1 118.78(11) 2_657 .
C3 C2 C1 119.99(13) . .
O1 C3 C2 124.91(13) . .
O1 C3 C1 117.09(13) . 2_657
C2 C3 C1 118.00(13) . 2_657
O1 C4 C5 107.27(12) . .
C4 C5 C6 111.30(13) . .
C7 C6 C5 112.32(13) . .
C8 C7 C6 112.95(13) . .
C9 C8 C7 112.64(14) . .

loop_
_geom_bond_atom_site_label_1
_geom_bond_atom_site_label_2
_geom_bond_distance
_geom_bond_site_symmetry_2
O1 C3 1.3635(17) .
O1 C4 1.4415(18) .
Br1 C1 1.8863(15) .
C1 C2 1.3925(19) .
C1 C3 1.402(2) 2_657
C2 C3 1.389(2) .
C3 C1 1.402(2) 2_657
C4 C5 1.519(2) .
C5 C6 1.530(2) .
C6 C7 1.5271(19) .
C7 C8 1.526(2) .
C8 C9 1.526(2) .
